data_7010393
loop_
_publ_author_name
'Choi, Min-Ho'
'Kim, Bok Jo'
'Kim, Il-Chool'
'Kim, Seo-Hyang'
'Kim, Yang'
'Harrowfield, Jack M.'
'Lee, Man-Kil'
'Mocerino, Mauro'
'Rukmini, Elisabeth'
'Skelton, Brian W.'
'White, Allan H.'

_publ_section_title
;
 Inter- and intra-molecular pathways in polyamine synthesis from
 diamines&#x200A;&#x2020;
;
_journal_issue 5
_journal_name_full 'Journal of the Chemical Society, Dalton Transactions'
_journal_page_first 707
_journal_paper_doi 10.1039/b008452m
_journal_year 2001
_chemical_formula_sum 'C18 H48 Cl4 Cu2 N8 O16'
_chemical_formula_weight 901.53
_space_group_IT_number 14
_symmetry_cell_setting monoclinic
_symmetry_space_group_name_Hall '-P 2ybc'
_symmetry_space_group_name_H-M 'P 1 21/c 1'
_cell_angle_alpha 90.00000
_cell_angle_beta 90.634(2)
_cell_angle_gamma 90.00000
_cell_formula_units_Z 4
_cell_length_a 13.8870(10)
_cell_length_b 9.2532(9)
_cell_length_c 27.778(3)
_cell_measurement_reflns_used 6602
_cell_measurement_temperature 293
_cell_measurement_theta_max 26
_cell_measurement_theta_min 2
_cell_volume 3569.2(6)
_computing_cell_refinement 'Siemens SAINT (Siemens, 1995)'
_computing_data_collection 'Siemens SMART (Siemens, 1995)'
_computing_data_reduction 'xtal ADDREF SORTRF'
_computing_molecular_graphics xtal
_computing_publication_material 'xtal BONDLA CIFIO'
_computing_structure_refinement 'xtal CRYLSQ'
_computing_structure_solution xtal
_diffrn_ambient_temperature 293
_diffrn_measurement_device_type
;
Bruker SMART CCD diffractometer
;
_diffrn_measurement_method '\w scans'
_diffrn_radiation_detector 'CCD area detector'
_diffrn_radiation_monochromator graphite
_diffrn_radiation_source 'sealed tube'
_diffrn_radiation_type 'Mo K\a'
_diffrn_radiation_wavelength .71073
_diffrn_reflns_av_R_equivalents .0233
_diffrn_reflns_av_sigmaI/netI .055
_diffrn_reflns_limit_h_max 17
_diffrn_reflns_limit_h_min -18
_diffrn_reflns_limit_k_max 12
_diffrn_reflns_limit_k_min 0
_diffrn_reflns_limit_l_max 37
_diffrn_reflns_limit_l_min 0
_diffrn_reflns_number 40411
_diffrn_reflns_theta_max 28.98
_diffrn_reflns_theta_min 1.47
_diffrn_standards_decay_% 0
_exptl_absorpt_coefficient_mu 1.567
_exptl_absorpt_correction_T_max .901
_exptl_absorpt_correction_T_min .631
_exptl_absorpt_correction_type multi-scan
_exptl_absorpt_process_details
;
 SADABS; Sheldrick, 1996
;
_exptl_crystal_colour red-purple
_exptl_crystal_density_diffrn 1.678
_exptl_crystal_description rhomboid
_exptl_crystal_F_000 1864
_exptl_crystal_size_max 0.80
_exptl_crystal_size_mid 0.40
_exptl_crystal_size_min 0.40
_refine_diff_density_max .876
_refine_diff_density_min -.67
_refine_ls_extinction_coef 2379(522)
_refine_ls_extinction_expression 'Eq22 p292 "Cryst. Comp." Munksgaard 1970'
_refine_ls_extinction_method Zachariasen
_refine_ls_goodness_of_fit_all 2.004
_refine_ls_goodness_of_fit_ref 2.256
_refine_ls_hydrogen_treatment refall
_refine_ls_matrix_type full
_refine_ls_number_constraints 0
_refine_ls_number_parameters 653
_refine_ls_number_reflns 6577
_refine_ls_number_restraints 0
_refine_ls_R_factor_all .071
_refine_ls_R_factor_gt .052
_refine_ls_shift/su_max .057
_refine_ls_shift/su_mean .002
_refine_ls_structure_factor_coef F
_refine_ls_weighting_scheme calc
_refine_ls_wR_factor_all .072
_refine_ls_wR_factor_ref .069
_reflns_d_resolution_high .734
_reflns_d_resolution_low 13.85
_reflns_Friedel_coverage 0
_reflns_limit_h_max 18
_reflns_limit_h_min 0
_reflns_limit_k_max 12
_reflns_limit_k_min 0
_reflns_limit_l_max 37
_reflns_limit_l_min -36
_reflns_number_gt 6577
_reflns_number_total 8745
_reflns_threshold_expression 'F    > 4.00 sig(F   )'
_cod_data_source_file b008452m.txt
_cod_data_source_block ykcun4
_cod_original_sg_symbol_Hall -p_2ybc
_cod_original_sg_symbol_H-M p_1_21/c_1
_cod_database_code 7010393

loop_
_symmetry_equiv_pos_as_xyz
+x,+y,+z
-x,1/2+y,1/2-z
-x,-y,-z
+x,1/2-y,1/2+z

loop_
_atom_site_label
_atom_site_fract_x
_atom_site_fract_y
_atom_site_fract_z
_atom_site_U_iso_or_equiv
_atom_site_adp_type
_atom_site_calc_flag
_atom_site_calc_attached_atom
_atom_site_occupancy
_atom_site_disorder_assembly
_atom_site_disorder_group
Cu1 .60656(3) .73229(4) .624316(14) .0343(3) Uani ? ? 1.00000 ? ?
Cu2 1.10854(3) .73595(4) .627211(15) .0352(3) Uani ? ? 1.00000 ? ?
C11 .6769(3) .7886(5) .50872(14) .052(2) Uani ? ? 1.00000 ? ?
C111 .6495(5) .8200(8) .4552(2) .081(4) Uani ? ? 1.00000 ? ?
C12 .6244(3) .6467(5) .52076(14) .048(2) Uani ? ? 1.00000 ? ?
N13 .6410(2) .5956(3) .57094(11) .0381(18) Uani ? ? 1.00000 ? ?
C14 .5903(4) .4583(4) .58073(18) .053(3) Uani ? ? 1.00000 ? ?
C15 .6000(4) .4273(5) .63378(18) .058(3) Uani ? ? 1.00000 ? ?
N16 .5636(3) .5542(4) .65937(14) .048(2) Uani ? ? 1.00000 ? ?
C111' .7844(4) .7741(7) .5140(2) .070(4) Uani ? ? 1.00000 ? ?
C12' .6387(3) .9155(4) .53717(15) .047(2) Uani ? ? 1.00000 ? ?
N13' .6576(2) .9063(3) .58959(12) .0391(18) Uani ? ? 1.00000 ? ?
C14' .6239(4) 1.0360(4) .61535(18) .054(3) Uani ? ? 1.00000 ? ?
C15' .6261(4) 1.0058(5) .66869(19) .059(3) Uani ? ? 1.00000 ? ?
N16' .5727(3) .8717(4) .67712(14) .055(2) Uani ? ? 1.00000 ? ?
C21 1.1705(3) .7774(4) .74528(14) .050(2) Uani ? ? 1.00000 ? ?
C211 1.1474(7) .7793(9) .8000(2) .082(5) Uani ? ? 1.00000 ? ?
C22 1.1141(3) .8976(4) .72127(14) .047(2) Uani ? ? 1.00000 ? ?
N23 1.1317(2) .9117(3) .66895(11) .0367(17) Uani ? ? 1.00000 ? ?
C24 1.0752(4) 1.0319(4) .64706(18) .050(3) Uani ? ? 1.00000 ? ?
C25 1.0841(4) 1.0230(5) .59362(17) .054(3) Uani ? ? 1.00000 ? ?
N26 1.0537(3) .8769(4) .57959(14) .053(2) Uani ? ? 1.00000 ? ?
C211' 1.2785(4) .7993(7) .7403(2) .064(3) Uani ? ? 1.00000 ? ?
C22' 1.1396(3) .6285(4) .72792(14) .045(2) Uani ? ? 1.00000 ? ?
N23' 1.1614(2) .5986(3) .67647(12) .0379(18) Uani ? ? 1.00000 ? ?
C24' 1.1300(3) .4505(4) .66179(17) .050(3) Uani ? ? 1.00000 ? ?
C25' 1.1451(4) .4385(5) .60915(19) .060(3) Uani ? ? 1.00000 ? ?
N26' 1.0957(4) .5598(5) .58502(17) .061(3) Uani ? ? 1.00000 ? ?
Cl1 .35680(7) .73539(11) .58748(5) .0570(6) Uani ? ? 1.00000 ? ?
O11 .4410(3) .8093(5) .5892(2) .120(3) Uani ? ? 1.00000 ? ?
O12 .2720(2) .8128(4) .59028(16) .106(3) Uani ? ? 1.00000 ? ?
O13 .3598(3) .6287(8) .6226(3) .249(8) Uani ? ? 1.00000 ? ?
O14 .3566(5) .6691(12) .5455(3) .314(11) Uani ? ? 1.00000 ? ?
Cl2 .85744(7) .74291(10) .66815(4) .0468(6) Uani ? ? 1.00000 ? ?
O21 .9411(2) .6650(4) .65815(15) .087(3) Uani ? ? 1.00000 ? ?
O22 .7725(2) .6602(3) .66104(13) .077(2) Uani ? ? 1.00000 ? ?
O23 .8546(2) .8695(4) .63992(17) .111(3) Uani ? ? 1.00000 ? ?
O24 .8648(4) .7836(6) .71733(17) .137(4) Uani ? ? 1.00000 ? ?
Cl3 .63209(8) .71043(13) .80434(4) .0540(6) Uani ? ? 1.00000 ? ?
O31 .5863(4) .6453(6) .76550(15) .136(4) Uani ? ? 1.00000 ? ?
O32 .6384(4) .8569(5) .7966(2) .164(5) Uani ? ? 1.00000 ? ?
O33 .5744(4) .6895(8) .84388(16) .176(5) Uani ? ? 1.00000 ? ?
O34 .7235(3) .6536(4) .8149(2) .118(3) Uani ? ? 1.00000 ? ?
Cl4 .87074(8) .29589(14) .55120(4) .0580(7) Uani ? ? 1.00000 ? ?
O41 .9311(4) .3260(7) .58970(18) .158(5) Uani ? ? 1.00000 ? ?
O42 .878(4) .383(3) .5162(7) .38(4) Uani ? ? .50000 ? ?
O43 .7831(8) .319(3) .5700(6) .224(16) Uani ? ? .50000 ? ?
O44 .8807(14) .1761(18) .5242(5) .158(13) Uani ? ? .50000 ? ?
O42' .8191(12) .410(2) .5307(7) .180(15) Uani ? ? .50000 ? ?
O43' .8336(13) .1669(15) .5658(6) .165(12) Uani ? ? .50000 ? ?
O44' .9486(9) .280(2) .5214(4) .129(10) Uani ? ? .50000 ? ?
H111a .656(4) .719(6) .4337(19) .088(18) Uiso ? ? 1.00000 ? ?
H111b .589(3) .822(4) .4478(14) .038(12) Uiso ? ? 1.00000 ? ?
H111c .679(4) .908(5) .4455(17) .077(17) Uiso ? ? 1.00000 ? ?
H12a .555(3) .651(4) .5197(12) .041(10) Uiso ? ? 1.00000 ? ?
H12b .653(3) .571(5) .4954(16) .091(16) Uiso ? ? 1.00000 ? ?
H13 .697(3) .579(4) .5764(13) .040(11) Uiso ? ? 1.00000 ? ?
H14a .528(3) .460(5) .5724(15) .065(15) Uiso ? ? 1.00000 ? ?
H14b .614(3) .394(5) .5639(14) .052(12) Uiso ? ? 1.00000 ? ?
H15a .570(3) .355(5) .6432(14) .050(12) Uiso ? ? 1.00000 ? ?
H15b .669(3) .415(5) .6403(15) .064(14) Uiso ? ? 1.00000 ? ?
H16a .508(3) .558(5) .6554(14) .051(14) Uiso ? ? 1.00000 ? ?
H16 .585(3) .548(4) .6865(14) .046(13) Uiso ? ? 1.00000 ? ?
H111'a .813(3) .755(4) .5462(15) .047(12) Uiso ? ? 1.00000 ? ?
H111'b .813(4) .708(6) .4967(18) .088(18) Uiso ? ? 1.00000 ? ?
H111'c .824(4) .874(7) .513(2) .13(2) Uiso ? ? 1.00000 ? ?
H12'a .668(3) 1.010(4) .5269(13) .054(11) Uiso ? ? 1.00000 ? ?
H12'b .571(3) .926(3) .5339(11) .028(9) Uiso ? ? 1.00000 ? ?
H13' .713(3) .897(4) .5966(12) .033(10) Uiso ? ? 1.00000 ? ?
H14'a .664(3) 1.114(5) .6028(15) .075(14) Uiso ? ? 1.00000 ? ?
H14'b .558(3) 1.054(4) .6059(13) .050(12) Uiso ? ? 1.00000 ? ?
H15'a .686(3) .991(5) .6792(15) .069(15) Uiso ? ? 1.00000 ? ?
H15'b .602(2) 1.081(4) .6839(12) .038(10) Uiso ? ? 1.00000 ? ?
H16'a .579(3) .818(5) .7031(16) .061(14) Uiso ? ? 1.00000 ? ?
H16'b .506(4) .873(5) .6751(16) .078(17) Uiso ? ? 1.00000 ? ?
H211a 1.100(3) .784(5) .8004(16) .022(13) Uiso ? ? 1.00000 ? ?
H211b 1.199(4) .705(5) .8156(18) .083(17) Uiso ? ? 1.00000 ? ?
H211c 1.170(4) .882(6) .8141(18) .096(18) Uiso ? ? 1.00000 ? ?
H22a 1.051(3) .884(4) .7222(13) .051(12) Uiso ? ? 1.00000 ? ?
H22b 1.129(2) .991(4) .7389(12) .041(10) Uiso ? ? 1.00000 ? ?
H23 1.193(3) .930(4) .6633(11) .032(10) Uiso ? ? 1.00000 ? ?
H24a 1.018(3) 1.021(4) .6528(14) .050(13) Uiso ? ? 1.00000 ? ?
H24b 1.101(3) 1.117(5) .6570(15) .061(13) Uiso ? ? 1.00000 ? ?
H25a 1.037(3) 1.109(4) .5777(13) .053(11) Uiso ? ? 1.00000 ? ?
H25b 1.148(3) 1.028(5) .5899(15) .067(15) Uiso ? ? 1.00000 ? ?
H26a .996(4) .868(5) .5760(17) .078(19) Uiso ? ? 1.00000 ? ?
H26b 1.078(3) .840(5) .5553(15) .059(15) Uiso ? ? 1.00000 ? ?
H211'a 1.302(3) .811(5) .7096(16) .065(15) Uiso ? ? 1.00000 ? ?
H211'b 1.294(4) .877(6) .7529(18) .087(19) Uiso ? ? 1.00000 ? ?
H211'c 1.327(4) .735(5) .754(2) .093(18) Uiso ? ? 1.00000 ? ?
H22'a 1.165(3) .549(5) .7481(14) .063(12) Uiso ? ? 1.00000 ? ?
H22'b 1.070(3) .609(4) .7327(12) .049(11) Uiso ? ? 1.00000 ? ?
H23' 1.215(3) .599(4) .6738(12) .029(10) Uiso ? ? 1.00000 ? ?
H24'a 1.171(4) .378(7) .679(2) .13(2) Uiso ? ? 1.00000 ? ?
H24'b 1.065(3) .446(4) .6665(12) .034(10) Uiso ? ? 1.00000 ? ?
H25'a 1.220(3) .446(5) .6030(15) .076(14) Uiso ? ? 1.00000 ? ?
H25'b 1.121(3) .368(4) .5966(13) .043(11) Uiso ? ? 1.00000 ? ?
H26'a 1.118(5) .586(7) .559(2) .13(3) Uiso ? ? 1.00000 ? ?
H26'b 1.047(3) .547(5) .5840(17) .053(19) Uiso ? ? 1.00000 ? ?

loop_
_atom_site_aniso_label
_atom_site_aniso_U_11
_atom_site_aniso_U_22
_atom_site_aniso_U_33
_atom_site_aniso_U_12
_atom_site_aniso_U_13
_atom_site_aniso_U_23
Cu1 .0387(3) .0289(2) .0351(3) .00095(17) -.00128(18) -.00168(17)
Cu2 .0387(3) .0279(2) .0390(3) .00037(17) .00284(19) .00074(17)
C11 .055(3) .063(3) .037(2) .009(2) .0104(19) .0066(18)
C111 .088(5) .108(5) .047(3) .025(4) .004(3) .027(3)
C12 .055(3) .050(2) .038(2) .011(2) -.0015(19) -.0061(17)
N13 .040(2) .0346(16) .0395(18) .0036(13) -.0025(14) -.0038(12)
C14 .061(3) .030(2) .067(3) -.0030(19) -.003(2) -.012(2)
C15 .064(3) .032(2) .079(3) -.006(2) -.002(3) .014(2)
N16 .047(2) .050(2) .047(2) -.0051(17) -.0021(18) .0101(16)
C111' .055(3) .090(4) .065(3) .014(3) .018(3) .006(3)
C12' .048(3) .042(2) .052(3) .0057(18) .006(2) .0121(18)
N13' .0313(18) .0331(16) .053(2) .0004(13) -.0004(15) -.0033(13)
C14' .064(3) .029(2) .071(3) .0024(19) .006(2) -.0064(19)
C15' .056(3) .048(3) .074(3) .013(2) -.013(2) -.027(2)
N16' .071(3) .050(2) .044(2) .011(2) .003(2) -.0076(17)
C21 .062(3) .049(2) .041(2) -.0105(19) -.011(2) .0040(17)
C211 .095(6) .105(6) .045(3) -.003(5) -.001(4) -.003(3)
C22 .050(3) .044(2) .046(2) -.0022(18) .000(2) -.0094(17)
N23 .0347(18) .0276(15) .0478(18) -.0006(12) -.0051(14) .0029(12)
C24 .046(3) .028(2) .075(3) .0026(17) -.007(2) .0049(19)
C25 .052(3) .044(2) .068(3) .008(2) -.002(2) .021(2)
N26 .052(3) .058(2) .049(2) .0057(19) -.000(2) .0094(17)
C211' .054(3) .067(3) .069(4) -.012(3) -.021(3) .012(3)
C22' .048(2) .043(2) .043(2) -.0035(18) .0021(18) .0104(17)
N23' .0272(17) .0279(15) .059(2) .0009(12) .0010(15) .0011(13)
C24' .047(3) .0272(19) .076(3) -.0022(17) -.002(2) -.0002(18)
C25' .064(3) .034(2) .082(4) -.002(2) .014(3) -.021(2)
N26' .078(4) .046(2) .058(3) -.011(2) .006(2) -.0103(18)
Cl1 .0301(5) .0521(6) .0890(8) -.0000(4) .0046(5) -.0067(6)
O11 .052(2) .098(3) .210(5) -.021(2) -.009(3) .032(3)
O12 .050(2) .105(3) .162(4) .029(2) .033(2) .039(3)
O13 .067(3) .205(7) .476(13) .029(4) .061(5) .234(8)
O14 .172(7) .428(14) .339(11) .096(8) -.062(7) -.312(11)
Cl2 .0287(5) .0478(5) .0639(6) .0012(4) -.0011(4) .0003(4)
O21 .046(2) .068(2) .148(3) .0115(16) .018(2) .006(2)
O22 .0399(18) .064(2) .128(3) -.0133(15) -.0181(18) .016(2)
O23 .054(2) .080(3) .199(4) -.0063(18) -.017(2) .064(3)
O24 .124(4) .185(5) .103(4) -.048(4) .023(3) -.063(3)
Cl3 .0468(6) .0684(7) .0470(6) .0074(5) .0037(5) -.0037(5)
O31 .172(5) .156(5) .079(3) .008(4) -.043(3) -.027(3)
O32 .137(5) .074(3) .278(7) .022(3) -.055(5) -.001(4)
O33 .095(4) .357(9) .075(3) .008(5) .028(3) .036(4)
O34 .055(2) .078(3) .219(5) .011(2) -.015(3) -.008(3)
Cl4 .0522(7) .0694(7) .0524(6) .0063(5) -.0013(5) -.0060(5)
O41 .167(5) .197(6) .109(4) -.038(5) -.036(4) -.029(4)
O42 .79(7) .28(4) .084(10) -.08(4) .02(3) .101(16)
O43 .063(7) .43(3) .179(13) .013(11) .053(8) -.099(16)
O44 .214(16) .149(12) .112(9) .065(11) -.003(10) -.052(9)
O42' .151(11) .170(13) .22(2) .124(11) .048(12) .073(13)
O43' .207(15) .122(10) .167(12) -.097(10) .011(11) .033(9)
O44' .116(9) .175(14) .098(8) .049(8) .054(7) .039(8)

loop_
_atom_type_symbol
_atom_type_description
_atom_type_oxidation_number
_atom_type_number_in_cell
_atom_type_scat_dispersion_real
_atom_type_scat_dispersion_imag
_atom_type_scat_source
C ? 0 72 .002 .002 'Int Tables Vol IV Tables 2.2B and 2.3.1'
H ? 0 192 0 0 'Int Tables Vol IV Tables 2.2B and 2.3.1'
Cl ? 0 16 .132 .159 'Int Tables Vol IV Tables 2.2B and 2.3.1'
Cu ? 0 8 .263 1.266 'Int Tables Vol IV Tables 2.2B and 2.3.1'
N ? 0 32 .004 .003 'Int Tables Vol IV Tables 2.2B and 2.3.1'
O ? 0 64 .008 .006 'Int Tables Vol IV Tables 2.2B and 2.3.1'

loop_
_diffrn_attenuator_code
_diffrn_attenuator_scale
? ?

loop_
_geom_angle_atom_site_label_1
_geom_angle_atom_site_label_2
_geom_angle_atom_site_label_3
_geom_angle_site_symmetry_1
_geom_angle_site_symmetry_2
_geom_angle_site_symmetry_3
_geom_angle
_geom_angle_publ_flag
N13 Cu1 N16 . . . 85.17(14) ?
N13 Cu1 N13' . . . 93.55(13) ?
N13 Cu1 N16' . . . 179.12(15) ?
N13 Cu1 O11 . . . 96.47(15) ?
N13 Cu1 O22 . . . 84.87(12) ?
N16 Cu1 N13' . . . 176.62(15) ?
N16 Cu1 N16' . . . 95.71(16) ?
N16 Cu1 O11 . . . 98.13(16) ?
N16 Cu1 O22 . . . 82.28(14) ?
N13' Cu1 N16' . . . 85.57(14) ?
N13' Cu1 O11 . . . 85.11(14) ?
N13' Cu1 O22 . . . 94.50(12) ?
N16' Cu1 O11 . . . 83.39(17) ?
N16' Cu1 O22 . . . 95.27(15) ?
O11 Cu1 O22 . . . 178.62(14) ?
N23 Cu2 N26 . . . 84.94(14) ?
N23 Cu2 N23' . . . 93.68(12) ?
N23 Cu2 N26' . . . 176.0(2) ?
N23 Cu2 O21 . . . 98.75(12) ?
N23 Cu2 O12 . . '1 655' 82.69(13) ?
N26 Cu2 N23' . . . 178.20(15) ?
N26 Cu2 N26' . . . 96.42(18) ?
N26 Cu2 O21 . . . 92.77(15) ?
N26 Cu2 O12 . . '1 655' 83.61(16) ?
N23' Cu2 N26' . . . 85.03(16) ?
N23' Cu2 O21 . . . 86.29(13) ?
N23' Cu2 O12 . . '1 655' 97.38(13) ?
N26' Cu2 O21 . . . 85.00(19) ?
N26' Cu2 O12 . . '1 655' 93.7(2) ?
O21 Cu2 O12 . . '1 655' 175.99(13) ?
C111 C11 C12 . . . 104.8(4) ?
C111 C11 C111' . . . 109.9(4) ?
C111 C11 C12' . . . 105.7(4) ?
C12 C11 C111' . . . 112.0(4) ?
C12 C11 C12' . . . 112.2(3) ?
C111' C11 C12' . . . 111.8(4) ?
C11 C111 H111a . . . 110(3) ?
C11 C111 H111b . . . 117(3) ?
C11 C111 H111c . . . 109(3) ?
H111a C111 H111b . . . 88(4) ?
H111a C111 H111c . . . 122(4) ?
H111b C111 H111c . . . 110(4) ?
C11 C12 N13 . . . 113.9(3) ?
C11 C12 H12a . . . 116(2) ?
C11 C12 H12b . . . 104(3) ?
N13 C12 H12a . . . 101(2) ?
N13 C12 H12b . . . 111(3) ?
H12a C12 H12b . . . 113(3) ?
Cu1 N13 C12 . . . 117.1(2) ?
Cu1 N13 C14 . . . 106.7(3) ?
Cu1 N13 H13 . . . 103(3) ?
C12 N13 C14 . . . 112.1(3) ?
C12 N13 H13 . . . 112(3) ?
C14 N13 H13 . . . 105(3) ?
N13 C14 C15 . . . 107.8(4) ?
N13 C14 H14a . . . 114(3) ?
N13 C14 H14b . . . 109(3) ?
C15 C14 H14a . . . 109(3) ?
C15 C14 H14b . . . 112(3) ?
H14a C14 H14b . . . 105(4) ?
C14 C15 N16 . . . 107.1(4) ?
C14 C15 H15a . . . 115(3) ?
C14 C15 H15b . . . 106(2) ?
N16 C15 H15a . . . 108(3) ?
N16 C15 H15b . . . 110(2) ?
H15a C15 H15b . . . 110(4) ?
Cu1 N16 C15 . . . 108.5(3) ?
Cu1 N16 H16a . . . 101(3) ?
Cu1 N16 H16 . . . 114(3) ?
C15 N16 H16a . . . 108(3) ?
C15 N16 H16 . . . 106(3) ?
H16a N16 H16 . . . 119(4) ?
C11 C111' H111'a . . . 120(3) ?
C11 C111' H111'b . . . 118(4) ?
C11 C111' H111'c . . . 115(3) ?
H111'a C111' H111'b . . . 101(4) ?
H111'a C111' H111'c . . . 88(4) ?
H111'b C111' H111'c . . . 110(5) ?
C11 C12' N13' . . . 114.2(3) ?
C11 C12' H12'a . . . 112(2) ?
C11 C12' H12'b . . . 112.6(19) ?
N13' C12' H12'a . . . 105(2) ?
N13' C12' H12'b . . . 105.4(18) ?
H12'a C12' H12'b . . . 107(3) ?
Cu1 N13' C12' . . . 117.3(2) ?
Cu1 N13' C14' . . . 107.7(3) ?
Cu1 N13' H13' . . . 98(2) ?
C12' N13' C14' . . . 112.1(3) ?
C12' N13' H13' . . . 114(2) ?
C14' N13' H13' . . . 106(2) ?
N13' C14' C15' . . . 108.8(3) ?
N13' C14' H14'a . . . 104(3) ?
N13' C14' H14'b . . . 108(2) ?
C15' C14' H14'a . . . 119(3) ?
C15' C14' H14'b . . . 108(2) ?
H14'a C14' H14'b . . . 109(4) ?
C14' C15' N16' . . . 108.0(4) ?
C14' C15' H15'a . . . 111(3) ?
C14' C15' H15'b . . . 109(2) ?
N16' C15' H15'a . . . 107(3) ?
N16' C15' H15'b . . . 113(2) ?
H15'a C15' H15'b . . . 109(4) ?
Cu1 N16' C15' . . . 107.7(3) ?
Cu1 N16' H16'a . . . 102(3) ?
Cu1 N16' H16'b . . . 102(3) ?
C15' N16' H16'a . . . 124(3) ?
C15' N16' H16'b . . . 119(3) ?
H16'a N16' H16'b . . . 98(4) ?
C211 C21 C22 . . . 108.1(4) ?
C211 C21 C211' . . . 107.5(5) ?
C211 C21 C22' . . . 105.0(4) ?
C22 C21 C211' . . . 111.6(4) ?
C22 C21 C22' . . . 112.6(3) ?
C211' C21 C22' . . . 111.5(4) ?
C21 C211 H211a . . . 103(4) ?
C21 C211 H211b . . . 104(3) ?
C21 C211 H211c . . . 108(3) ?
H211a C211 H211b . . . 134(5) ?
H211a C211 H211c . . . 103(5) ?
H211b C211 H211c . . . 103(4) ?
C21 C22 N23 . . . 114.0(3) ?
C21 C22 H22a . . . 113(3) ?
C21 C22 H22b . . . 108(2) ?
N23 C22 H22a . . . 102(2) ?
N23 C22 H22b . . . 111(2) ?
H22a C22 H22b . . . 108(3) ?
Cu2 N23 C22 . . . 117.7(2) ?
Cu2 N23 C24 . . . 106.7(2) ?
Cu2 N23 H23 . . . 102(2) ?
C22 N23 C24 . . . 112.0(3) ?
C22 N23 H23 . . . 111(2) ?
C24 N23 H23 . . . 107(2) ?
N23 C24 C25 . . . 108.4(3) ?
N23 C24 H24a . . . 109(3) ?
N23 C24 H24b . . . 109(3) ?
C25 C24 H24a . . . 106(3) ?
C25 C24 H24b . . . 108(3) ?
H24a C24 H24b . . . 116(4) ?
C24 C25 N26 . . . 106.7(4) ?
C24 C25 H25a . . . 107.4(19) ?
C24 C25 H25b . . . 102(3) ?
N26 C25 H25a . . . 112(2) ?
N26 C25 H25b . . . 108(3) ?
H25a C25 H25b . . . 120(4) ?
Cu2 N26 C25 . . . 108.6(3) ?
Cu2 N26 H26a . . . 113(4) ?
Cu2 N26 H26b . . . 97(3) ?
C25 N26 H26a . . . 114(4) ?
C25 N26 H26b . . . 118(3) ?
H26a N26 H26b . . . 106(5) ?
C21 C211' H211'a . . . 117(3) ?
C21 C211' H211'b . . . 109(4) ?
C21 C211' H211'c . . . 124(3) ?
H211'a C211' H211'b . . . 101(4) ?
H211'a C211' H211'c . . . 101(4) ?
H211'b C211' H211'c . . . 101(5) ?
C21 C22' N23' . . . 114.4(3) ?
C21 C22' H22'a . . . 113(2) ?
C21 C22' H22'b . . . 113(2) ?
N23' C22' H22'a . . . 109(2) ?
N23' C22' H22'b . . . 108(2) ?
H22'a C22' H22'b . . . 98(3) ?
Cu2 N23' C22' . . . 117.4(2) ?
Cu2 N23' C24' . . . 107.0(3) ?
Cu2 N23' H23' . . . 107(3) ?
C22' N23' C24' . . . 111.8(3) ?
C22' N23' H23' . . . 108(3) ?
C24' N23' H23' . . . 105(3) ?
N23' C24' C25' . . . 107.1(3) ?
N23' C24' H24'a . . . 109(4) ?
N23' C24' H24'b . . . 107(2) ?
C25' C24' H24'a . . . 110(3) ?
C25' C24' H24'b . . . 107(2) ?
H24'a C24' H24'b . . . 117(4) ?
C24' C25' N26' . . . 108.7(4) ?
C24' C25' H25'a . . . 108(2) ?
C24' C25' H25'b . . . 115(3) ?
N26' C25' H25'a . . . 109(2) ?
N26' C25' H25'b . . . 103(3) ?
H25'a C25' H25'b . . . 113(4) ?
Cu2 N26' C25' . . . 108.3(3) ?
Cu2 N26' H26'a . . . 104(5) ?
Cu2 N26' H26'b . . . 104(4) ?
C25' N26' H26'a . . . 116(5) ?
C25' N26' H26'b . . . 110(4) ?
H26'a N26' H26'b . . . 113(6) ?
O11 Cl1 O12 . . . 118.2(3) ?
O11 Cl1 O13 . . . 108.4(3) ?
O11 Cl1 O14 . . . 105.0(4) ?
O12 Cl1 O13 . . . 110.3(3) ?
O12 Cl1 O14 . . . 107.3(4) ?
O13 Cl1 O14 . . . 106.9(6) ?
Cu1 O11 Cl1 . . . 129.6(3) ?
Cl1 O12 Cu2 . . '1 455' 129.0(2) ?
O21 Cl2 O22 . . . 112.7(2) ?
O21 Cl2 O23 . . . 109.6(2) ?
O21 Cl2 O24 . . . 106.1(3) ?
O22 Cl2 O23 . . . 110.7(2) ?
O22 Cl2 O24 . . . 109.1(3) ?
O23 Cl2 O24 . . . 108.5(3) ?
Cu2 O21 Cl2 . . . 133.7(2) ?
Cu1 O22 Cl2 . . . 130.49(19) ?
O31 Cl3 O32 . . . 109.6(4) ?
O31 Cl3 O33 . . . 107.1(3) ?
O31 Cl3 O34 . . . 114.0(3) ?
O32 Cl3 O33 . . . 107.6(4) ?
O32 Cl3 O34 . . . 110.1(3) ?
O33 Cl3 O34 . . . 108.2(3) ?
O41 Cl4 O42 . . . 114.5(17) ?
O41 Cl4 O43 . . . 102.1(7) ?
O41 Cl4 O44 . . . 122.2(8) ?
O41 Cl4 O42' . . . 117.9(8) ?
O41 Cl4 O43' . . . 100.0(7) ?
O41 Cl4 O44' . . . 90.7(6) ?
O42 Cl4 O43 . . . 106(2) ?
O42 Cl4 O44 . . . 95.2(13) ?
O42 Cl4 O42' . . . 41(2) ?
O42 Cl4 O43' . . . 144.9(17) ?
O42 Cl4 O44' . . . 63(2) ?
O43 Cl4 O44 . . . 116.6(14) ?
O43 Cl4 O42' . . . 64.8(13) ?
O43 Cl4 O43' . . . 71.3(14) ?
O43 Cl4 O44' . . . 165.7(9) ?
O44 Cl4 O42' . . . 116.9(11) ?
O44 Cl4 O43' . . . 59.1(10) ?
O44 Cl4 O44' . . . 59.5(11) ?
O42' Cl4 O43' . . . 126.2(10) ?
O42' Cl4 O44' . . . 103.8(10) ?
O43' Cl4 O44' . . . 112.8(10) ?
Cl4 O41 O44' . . . 44.6(4) ?
Cl4 O42 O44 . . . 43.9(10) ?
Cl4 O42 O42' . . . 77(2) ?
Cl4 O42 O44' . . . 62.5(15) ?
O44 O42 O42' . . . 103(3) ?
O44 O42 O44' . . . 44.4(12) ?
O42' O42 O44' . . . 139(3) ?
Cl4 O43 O42' . . . 59.1(9) ?
Cl4 O43 O43' . . . 54.8(10) ?
O42' O43 O43' . . . 107.4(13) ?
Cl4 O44 O42 . . . 40.9(7) ?
Cl4 O44 O43' . . . 61.1(9) ?
Cl4 O44 O44' . . . 61.4(10) ?
O42 O44 O43' . . . 98.7(14) ?
O42 O44 O44' . . . 45.6(17) ?
O43' O44 O44' . . . 116.4(14) ?
Cl4 O42' O42 . . . 62.3(18) ?
Cl4 O42' O43 . . . 56.1(10) ?
O42 O42' O43 . . . 118(2) ?
Cl4 O43' O43 . . . 53.9(8) ?
Cl4 O43' O44 . . . 59.8(10) ?
O43 O43' O44 . . . 103.3(13) ?
Cl4 O44' O41 . . . 44.7(4) ?
Cl4 O44' O42 . . . 54.8(13) ?
Cl4 O44' O44 . . . 59.1(9) ?
O41 O44' O42 . . . 81.6(10) ?
O41 O44' O44 . . . 90.2(9) ?
O42 O44' O44 . . . 90(2) ?

loop_
_geom_bond_atom_site_label_1
_geom_bond_atom_site_label_2
_geom_bond_site_symmetry_1
_geom_bond_site_symmetry_2
_geom_bond_distance
_geom_bond_publ_flag
Cu1 N13 . . 2.011(3) ?
Cu1 N16 . . 2.008(4) ?
Cu1 N13' . . 2.010(3) ?
Cu1 N16' . . 2.013(4) ?
Cu1 O11 . . 2.588(4) ?
Cu1 O22 . . 2.596(3) ?
Cu2 N23 . . 2.021(3) ?
Cu2 N26 . . 2.002(4) ?
Cu2 N23' . . 2.001(3) ?
Cu2 N26' . . 2.014(4) ?
Cu2 O21 . . 2.573(3) ?
Cu2 O12 . '1 655' 2.600(4) ?
C11 C111 . . 1.557(7) ?
C11 C12 . . 1.540(6) ?
C11 C111' . . 1.505(7) ?
C11 C12' . . 1.515(6) ?
C111 H111a . . 1.12(5) ?
C111 H111b . . .87(4) ?
C111 H111c . . .95(5) ?
C12 N13 . . 1.487(5) ?
C12 H12a . . .96(4) ?
C12 H12b . . 1.07(5) ?
N13 C14 . . 1.480(5) ?
N13 H13 . . .81(4) ?
C14 C15 . . 1.506(7) ?
C14 H14a . . .90(5) ?
C14 H14b . . .83(4) ?
C15 N16 . . 1.465(6) ?
C15 H15a . . .83(4) ?
C15 H15b . . .99(5) ?
N16 H16a . . .78(4) ?
N16 H16 . . .81(4) ?
C111' H111'a . . .99(4) ?
C111' H111'b . . .88(5) ?
C111' H111'c . . 1.07(6) ?
C12' N13' . . 1.479(5) ?
C12' H12'a . . 1.00(4) ?
C12' H12'b . . .95(4) ?
N13' C14' . . 1.476(5) ?
N13' H13' . . .79(4) ?
C14' C15' . . 1.508(7) ?
C14' H14'a . . .98(5) ?
C14' H14'b . . .97(4) ?
C15' N16' . . 1.466(6) ?
C15' H15'a . . .89(5) ?
C15' H15'b . . .89(4) ?
N16' H16'a . . .88(4) ?
N16' H16'b . . .93(5) ?
C21 C211 . . 1.557(8) ?
C21 C22 . . 1.511(6) ?
C21 C211' . . 1.522(7) ?
C21 C22' . . 1.519(6) ?
C211 H211a . . .66(4) ?
C211 H211b . . 1.08(5) ?
C211 H211c . . 1.07(5) ?
C22 N23 . . 1.482(5) ?
C22 H22a . . .88(4) ?
C22 H22b . . 1.02(4) ?
N23 C24 . . 1.487(5) ?
N23 H23 . . .89(4) ?
C24 C25 . . 1.493(7) ?
C24 H24a . . .81(4) ?
C24 H24b . . .91(4) ?
C25 N26 . . 1.468(6) ?
C25 H25a . . 1.12(4) ?
C25 H25b . . .89(5) ?
N26 H26a . . .80(5) ?
N26 H26b . . .83(4) ?
C211' H211'a . . .92(5) ?
C211' H211'b . . .83(5) ?
C211' H211'c . . .97(6) ?
C22' N23' . . 1.490(5) ?
C22' H22'a . . .99(4) ?
C22' H22'b . . 1.00(4) ?
N23' C24' . . 1.493(5) ?
N23' H23' . . .75(4) ?
C24' C25' . . 1.484(7) ?
C24' H24'a . . 1.00(6) ?
C24' H24'b . . .92(4) ?
C25' N26' . . 1.473(7) ?
C25' H25'a . . 1.06(5) ?
C25' H25'b . . .82(4) ?
N26' H26'a . . .83(6) ?
N26' H26'b . . .69(4) ?
Cl1 O11 . . 1.355(4) ?
Cl1 O12 . . 1.382(4) ?
Cl1 O13 . . 1.388(8) ?
Cl1 O14 . . 1.319(10) ?
Cl2 O21 . . 1.398(3) ?
Cl2 O22 . . 1.419(3) ?
Cl2 O23 . . 1.410(4) ?
Cl2 O24 . . 1.420(5) ?
Cl3 O31 . . 1.384(5) ?
Cl3 O32 . . 1.375(5) ?
Cl3 O33 . . 1.380(5) ?
Cl3 O34 . . 1.403(4) ?
Cl4 O41 . . 1.380(6) ?
Cl4 O42 . . 1.27(2) ?
Cl4 O43 . . 1.348(13) ?
Cl4 O44 . . 1.346(16) ?
Cl4 O42' . . 1.395(19) ?
Cl4 O43' . . 1.364(15) ?
Cl4 O44' . . 1.377(13) ?
O41 O44' . . 1.962(14) ?
O42 O44 . . 1.93(3) ?
O42 O42' . . .94(5) ?
O42 O44' . . 1.38(4) ?
O43 O42' . . 1.47(3) ?
O43 O43' . . 1.58(3) ?
O44 O43' . . 1.34(2) ?
O44 O44' . . 1.35(2) ?

loop_
_geom_contact_atom_site_label_1
_geom_contact_atom_site_label_2
_geom_contact_distance
_geom_contact_site_symmetry_1
_geom_contact_site_symmetry_2
_geom_contact_publ_flag
Cu1 C11 3.407(4) . . ?
Cu1 C12 2.997(4) . . ?
Cu1 C14 2.817(4) . . ?
Cu1 C15 2.836(4) . . ?
Cu1 C12' 2.993(4) . . ?
Cu1 C14' 2.831(4) . . ?
Cu1 C15' 2.827(5) . . ?
Cu1 Cl1 3.6054(11) . . ?
Cu1 O13 3.559(5) . . ?
Cu1 Cl2 3.6792(10) . . ?
Cu1 O23 3.692(4) . . ?
Cu1 H12a 3.08(3) . . ?
Cu1 H13 2.32(4) . . ?
Cu1 H14a 3.10(4) . . ?
Cu1 H15b 3.09(4) . . ?
Cu1 H16a 2.29(4) . . ?
Cu1 H16 2.45(4) . . ?
Cu1 H12'b 3.12(3) . . ?
Cu1 H13' 2.26(4) . . ?
Cu1 H14'b 3.09(4) . . ?
Cu1 H15'a 3.04(4) . . ?
Cu1 H16'a 2.36(4) . . ?
Cu1 H16'b 2.38(5) . . ?
Cu2 C21 3.403(4) . . ?
Cu2 C22 3.011(4) . . ?
Cu2 C24 2.833(4) . . ?
Cu2 C25 2.835(4) . . ?
Cu2 C22' 2.996(4) . . ?
Cu2 C24' 2.825(4) . . ?
Cu2 C25' 2.844(4) . . ?
Cu2 Cl1 3.6316(11) . '1 655' ?
Cu2 O13 3.631(5) . '1 655' ?
Cu2 Cl2 3.6804(11) . . ?
Cu2 H22a 3.08(4) . . ?
Cu2 H23 2.37(3) . . ?
Cu2 H24a 3.01(4) . . ?
Cu2 H25b 2.95(5) . . ?
Cu2 H26a 2.43(5) . . ?
Cu2 H26b 2.25(4) . . ?
Cu2 H22'b 3.21(3) . . ?
Cu2 H23' 2.33(3) . . ?
Cu2 H24'b 2.96(3) . . ?
Cu2 H25'a 3.18(5) . . ?
Cu2 H26'a 2.36(6) . . ?
Cu2 H26'b 2.28(5) . . ?
C11 N13 2.538(5) . . ?
C11 N13' 2.514(5) . . ?
C11 H111a 2.20(5) . . ?
C11 H111b 2.10(4) . . ?
C11 H111c 2.08(5) . . ?
C11 H12a 2.14(4) . . ?
C11 H12b 2.08(5) . . ?
C11 H111'a 2.17(4) . . ?
C11 H111'b 2.07(6) . . ?
C11 H111'c 2.19(6) . . ?
C11 H12'a 2.11(4) . . ?
C11 H12'b 2.07(3) . . ?
C11 H13' 2.68(3) . . ?
C111 C12 2.454(8) . . ?
C111 C111' 2.507(9) . . ?
C111 C12' 2.448(7) . . ?
C111 H12b 2.56(5) . . ?
C111 H12'a 2.66(4) . . ?
C111 H12'b 2.64(3) . . ?
C12 C14 2.461(6) . . ?
C12 C111' 2.524(7) . . ?
C12 C12' 2.536(6) . . ?
C12 H111a 2.55(5) . . ?
C12 H111b 2.64(4) . . ?
C12 H13 1.94(4) . . ?
C12 H14a 2.63(4) . . ?
C12 H14b 2.63(4) . . ?
N13 C15 2.412(6) . . ?
N13 N16 2.719(5) . . ?
N13 C111' 3.044(7) . . ?
N13 N13' 2.930(4) . . ?
N13 O22 3.139(5) . . ?
N13 H12a 1.91(4) . . ?
N13 H12b 2.12(5) . . ?
N13 H14a 2.02(5) . . ?
N13 H14b 1.92(4) . . ?
N13 H15b 2.58(4) . . ?
C14 N16 2.390(6) . . ?
C14 O43 2.988(17) . . ?
C14 H12a 2.50(3) . . ?
C14 H13 1.86(4) . . ?
C14 H15a 2.00(4) . . ?
C14 H15b 2.02(4) . . ?
C14 H16a 2.55(4) . . ?
C15 H13 2.53(4) . . ?
C15 H14a 1.99(4) . . ?
C15 H14b 1.98(4) . . ?
C15 H16a 1.87(4) . . ?
C15 H16 1.86(4) . . ?
N16 N16' 2.981(5) . . ?
N16 O13 3.078(7) . . ?
N16 O22 3.061(5) . . ?
N16 O31 3.079(6) . . ?
N16 H14a 2.61(4) . . ?
N16 H15a 1.90(4) . . ?
N16 H15b 2.03(4) . . ?
N16 H16'a 2.73(4) . . ?
C111' C12' 2.500(7) . . ?
C111' N13' 3.015(7) . . ?
C111' H111c 2.69(5) . . ?
C111' H12b 2.67(5) . . ?
C12' C14' 2.452(6) . . ?
C12' H111c 2.62(5) . . ?
C12' H111'c 2.70(6) . . ?
C12' H13' 1.94(3) . . ?
C12' H14'a 2.61(5) . . ?
C12' H14'b 2.57(4) . . ?
N13' C15' 2.427(6) . . ?
N13' N16' 2.733(5) . . ?
N13' O11 3.139(5) . . ?
N13' O23 3.078(5) . . ?
N13' H12'a 1.99(4) . . ?
N13' H12'b 1.96(3) . . ?
N13' H14'a 1.96(5) . . ?
N13' H14'b 2.00(4) . . ?
N13' H15'a 2.64(4) . . ?
C14' N16' 2.406(6) . . ?
C14' H12'a 2.55(4) . . ?
C14' H12'b 2.58(3) . . ?
C14' H13' 1.86(4) . . ?
C14' H15'a 2.01(4) . . ?
C14' H15'b 1.98(3) . . ?
C15' H13' 2.55(3) . . ?
C15' H14'a 2.16(4) . . ?
C15' H14'b 2.03(4) . . ?
C15' H16'a 2.09(4) . . ?
C15' H16'b 2.09(5) . . ?
N16' O11 3.090(6) . . ?
N16' H14'b 2.61(4) . . ?
N16' H15'a 1.92(5) . . ?
N16' H15'b 1.99(4) . . ?
C21 N23 2.511(5) . . ?
C21 N23' 2.530(5) . . ?
C21 H211a 1.83(4) . . ?
C21 H211b 2.10(5) . . ?
C21 H211c 2.14(5) . . ?
C21 H22a 2.02(4) . . ?
C21 H22b 2.07(4) . . ?
C21 H211'a 2.11(5) . . ?
C21 H211'b 1.96(5) . . ?
C21 H211'c 2.22(6) . . ?
C21 H22'a 2.12(4) . . ?
C21 H22'b 2.12(4) . . ?
C21 H23' 2.66(3) . . ?
C211 C22 2.485(8) . . ?
C211 C211' 2.483(10) . . ?
C211 C22' 2.441(8) . . ?
C211 H22b 2.60(4) . . ?
C211 H211'b 2.60(5) . . ?
C211 H22'a 2.59(4) . . ?
C211 H22'b 2.67(4) . . ?
C22 C24 2.462(6) . . ?
C22 C211' 2.509(7) . . ?
C22 C22' 2.521(6) . . ?
C22 H211a 2.44(4) . . ?
C22 H211c 2.69(5) . . ?
C22 H23 1.98(3) . . ?
C22 H24a 2.57(4) . . ?
C22 H211'b 2.65(5) . . ?
N23 C25 2.418(6) . . ?
N23 N26 2.716(5) . . ?
N23 C211' 3.013(6) . . ?
N23 C22' 3.091(5) . . ?
N23 N23' 2.934(4) . . ?
N23 O12 3.083(5) . '1 655' ?
N23 O34 3.039(5) . '2 756' ?
N23 H22a 1.88(4) . . ?
N23 H22b 2.08(3) . . ?
N23 H24a 1.92(4) . . ?
N23 H24b 1.98(5) . . ?
N23 H25b 2.46(4) . . ?
N23 H211'a 2.77(5) . . ?
C24 N26 2.377(6) . . ?
C24 H22a 2.52(4) . . ?
C24 H22b 2.68(3) . . ?
C24 H23 1.94(3) . . ?
C24 H25a 2.12(4) . . ?
C24 H25b 1.89(4) . . ?
C25 H23 2.59(3) . . ?
C25 H24a 1.89(4) . . ?
C25 H24b 1.98(4) . . ?
C25 H26a 1.94(5) . . ?
C25 H26b 2.00(4) . . ?
N26 N26' 2.994(6) . . ?
N26 O12 3.100(6) . '1 655' ?
N26 O44 3.073(16) . '3 766' ?
N26 O44' 3.158(14) . '3 766' ?
N26 H24a 2.48(4) . . ?
N26 H25a 2.16(4) . . ?
N26 H25b 1.93(5) . . ?
C211' C22' 2.514(7) . . ?
C211' N23' 3.029(7) . . ?
C211' H211b 2.53(5) . . ?
C211' H211c 2.67(5) . . ?
C22' C24' 2.470(6) . . ?
C22' H211a 2.54(4) . . ?
C22' H211b 2.66(5) . . ?
C22' H22a 2.67(4) . . ?
C22' H23' 1.86(3) . . ?
C22' H24'b 2.61(3) . . ?
N23' C25' 2.394(6) . . ?
N23' N26' 2.714(6) . . ?
N23' O13 3.162(7) . '1 655' ?
N23' O21 3.156(5) . . ?
N23' H22'a 2.04(4) . . ?
N23' H22'b 2.03(4) . . ?
N23' H24'a 2.04(6) . . ?
N23' H24'b 1.96(4) . . ?
N23' H25'a 2.62(4) . . ?
C24' N26' 2.403(7) . . ?
C24' H22'a 2.61(4) . . ?
C24' H22'b 2.60(4) . . ?
C24' H23' 1.84(3) . . ?
C24' H25'a 2.07(4) . . ?
C24' H25'b 1.97(4) . . ?
C24' H26'b 2.60(5) . . ?
C25' H23' 2.51(3) . . ?
C25' H24'a 2.05(6) . . ?
C25' H24'b 1.96(3) . . ?
C25' H26'a 1.98(6) . . ?
C25' H26'b 1.83(5) . . ?
N26' O21 3.127(7) . . ?
N26' O41 3.150(8) . . ?
N26' O42 2.89(2) . '3 766' ?
N26' H26b 2.73(5) . . ?
N26' H24'b 2.54(3) . . ?
N26' H25'a 2.08(5) . . ?
N26' H25'b 1.84(4) . . ?
O11 O12 2.348(5) . . ?
O11 O13 2.224(8) . . ?
O11 O14 2.121(11) . . ?
O11 H12'b 2.62(3) . . ?
O11 H16'b 2.61(5) . . ?
O12 O13 2.273(8) . . ?
O12 O14 2.175(11) . . ?
O12 H23 2.56(3) . '1 455' ?
O12 H25b 2.64(5) . '1 455' ?
O13 O14 2.175(13) . . ?
O13 H16a 2.33(4) . . ?
O13 H23' 2.49(4) . '1 455' ?
O13 H25'a 2.63(5) . '1 455' ?
O14 H12b 2.50(5) . '3 666' ?
O21 O22 2.345(4) . . ?
O21 O23 2.295(5) . . ?
O21 O24 2.251(6) . . ?
O21 H22'b 2.77(4) . . ?
O21 H24'b 2.66(4) . . ?
O21 H26'b 2.77(5) . . ?
O22 O23 2.326(5) . . ?
O22 O24 2.313(6) . . ?
O22 H13 2.67(4) . . ?
O22 H15b 2.74(4) . . ?
O22 H211c 2.78(5) . '2 746' ?
O23 O24 2.296(7) . . ?
O23 H13' 2.31(4) . . ?
O23 H24a 2.69(4) . . ?
O23 H26a 2.67(5) . . ?
O24 H22a 2.76(4) . . ?
O24 H22'a 2.67(4) . '2 756' ?
O31 O32 2.255(7) . . ?
O31 O33 2.223(6) . . ?
O31 O34 2.337(7) . . ?
O31 H16 2.37(4) . . ?
O31 H16'a 2.36(4) . . ?
O32 O33 2.223(9) . . ?
O32 O34 2.276(6) . . ?
O32 H16'a 2.74(4) . . ?
O32 H24'a 2.73(6) . '2 756' ?
O33 O34 2.255(6) . . ?
O33 H15a 2.55(4) . '2 656' ?
O33 H14'b 2.63(4) . '2 646' ?
O33 H15'b 2.74(4) . '2 646' ?
O34 H23 2.44(3) . '2 746' ?
O34 H24b 2.57(4) . '2 746' ?
O34 H24'a 2.55(6) . '2 756' ?
O41 O42 2.23(2) . . ?
O41 O43 2.123(13) . . ?
O41 O44 2.387(17) . . ?
O41 O42' 2.38(2) . . ?
O41 O43' 2.103(17) . . ?
O41 H25a 2.51(4) . '1 545' ?
O41 H25'b 2.67(4) . . ?
O41 H26'b 2.61(5) . . ?
O42 O43 2.09(4) . . ?
O42 O43' 2.51(3) . . ?
O42 H26'a 2.11(6) . '3 766' ?
O43 O44 2.29(3) . . ?
O43 O44' 2.704(18) . . ?
O43 H13 2.69(5) . . ?
O43 H14b 2.45(4) . . ?
O43 H15b 2.67(5) . . ?
O43 H14'a 2.68(5) . '1 545' ?
O44 O42' 2.34(3) . . ?
O44 H25a 2.69(4) . '1 545' ?
O44 H26b 2.29(5) . '3 766' ?
O42' O43' 2.46(2) . . ?
O42' O44' 2.18(2) . . ?
O42' H13 2.64(4) . . ?
O42' H26'a 2.65(7) . '3 766' ?
O43' O44' 2.28(2) . . ?
O43' H14'a 2.62(5) . '1 545' ?
O44' H25a 2.53(4) . '1 545' ?
O44' H26b 2.43(5) . '3 766' ?
O44' H26'a 2.71(6) . '3 766' ?
H111a H111b 1.39(7) . . ?
H111a H111c 1.81(7) . . ?
H111a H12b 2.19(7) . . ?
H111b H111c 1.49(6) . . ?
H12a H12b 1.69(6) . . ?
H12a H14a 2.33(6) . . ?
H12b H13 2.32(6) . . ?
H13 H14b 2.09(6) . . ?
H13 H15b 2.37(5) . . ?
H14a H14b 1.37(6) . . ?
H14a H15a 2.26(6) . . ?
H14b H15a 2.32(5) . . ?
H14b H15b 2.26(6) . . ?
H15a H15b 1.49(6) . . ?
H15a H16a 2.09(6) . . ?
H15a H16 2.16(6) . . ?
H15b H16 2.14(6) . . ?
H16a H16 1.37(6) . . ?
H111'a H111'b 1.44(7) . . ?
H111'a H111'c 1.44(7) . . ?
H111'a H13' 2.39(5) . . ?
H111'b H111'c 1.61(8) . . ?
H12'a H12'b 1.57(5) . . ?
H12'a H13' 2.28(5) . . ?
H12'a H14'a 2.32(6) . . ?
H12'b H14'b 2.33(5) . . ?
H13' H14'a 2.12(6) . . ?
H14'a H14'b 1.59(6) . . ?
H14'b H15'b 2.26(5) . . ?
H15'a H15'b 1.45(6) . . ?
H15'a H16'a 2.29(6) . . ?
H15'b H16'b 2.36(6) . . ?
H16'a H16'b 1.37(7) . . ?
H211a H211b 1.61(7) . . ?
H211a H211c 1.38(7) . . ?
H211b H211c 1.69(7) . . ?
H211c H22b 2.38(6) . . ?
H22a H22b 1.53(5) . . ?
H22a H24a 2.35(5) . . ?
H22b H23 2.36(5) . . ?
H23 H24b 2.16(6) . . ?
H23 H25b 2.31(5) . . ?
H23 H211'a 2.26(6) . . ?
H24a H24b 1.46(6) . . ?
H24a H25a 2.26(5) . . ?
H24b H25a 2.37(5) . . ?
H24b H25b 2.14(6) . . ?
H25a H25b 1.74(6) . . ?
H25a H26a 2.30(6) . . ?
H25b H26b 2.21(6) . . ?
H26a H26b 1.30(7) . . ?
H211'a H211'b 1.35(7) . . ?
H211'a H211'c 1.47(7) . . ?
H211'b H211'c 1.39(7) . . ?
H22'a H22'b 1.50(6) . . ?
H22'a H23' 2.23(5) . . ?
H22'b H24'b 2.38(5) . . ?
H23' H24'a 2.13(7) . . ?
H24'a H24'b 1.64(7) . . ?
H24'a H25'a 2.32(7) . . ?
H24'a H25'b 2.39(7) . . ?
H24'b H25'b 2.22(5) . . ?
H25'a H25'b 1.57(6) . . ?
H25'a H26'a 2.27(8) . . ?
H25'b H26'a 2.27(8) . . ?
H25'b H26'b 1.98(6) . . ?
H26'a H26'b 1.27(8) . . ?

loop_
_geom_hbond_atom_site_label_D
_geom_hbond_atom_site_label_H
_geom_hbond_atom_site_label_A
_geom_hbond_site_symmetry_D
_geom_hbond_site_symmetry_H
_geom_hbond_site_symmetry_A
_geom_hbond_distance_DH
_geom_hbond_distance_HA
_geom_hbond_distance_DA
_geom_hbond_angle_DHA
_geom_hbond_publ_flag
? ? ? ? ? ? ? ? ? ? ?

loop_
_geom_torsion_atom_site_label_1
_geom_torsion_atom_site_label_2
_geom_torsion_atom_site_label_3
_geom_torsion_atom_site_label_4
_geom_torsion_site_symmetry_1
_geom_torsion_site_symmetry_2
_geom_torsion_site_symmetry_3
_geom_torsion_site_symmetry_4
_geom_torsion
_geom_torsion_publ_flag
? ? ? ? ? ? ? ? ? ?
